data_4518751
loop_
_publ_author_name
'Marpna, Ibakyntiew D.'
'Shangpliang, O. Risuklang'
'Wanniang, Kmendashisha'
'Kshiar, Baskhemlang'
'Lipon, Tyrchain Mitre'
'Laloo, Badaker M.'
'Myrboh, Bekington'

_publ_section_title
;
 Trifluoroacetic Acid-Mediated Oxidative Self-Condensation of
 Acetophenones in the Presence of SeO2: A Serendipitous Approach for the
 Synthesis of Fused [1,3]Dioxolo[4,5-d][1,3]dioxoles
;
_journal_name_full 'ACS Omega'
_journal_paper_doi 10.1021/acsomega.1c01466
_journal_year 2021
_chemical_formula_moiety 'C27 H24 O6'
_chemical_formula_sum 'C27 H24 O6'
_chemical_formula_weight 444.46
_space_group_crystal_system triclinic
_space_group_IT_number 2
_space_group_name_Hall '-P 1'
_space_group_name_H-M_alt 'P -1'
_atom_sites_solution_hydrogens geom
_atom_sites_solution_primary dual
_audit_creation_date 2019-01-30
_audit_creation_method
;
Olex2 1.2
(compiled 2017.08.10 svn.r3458 for OlexSys, GUI svn.r5381)
;
_cell_angle_alpha 84.965(3)
_cell_angle_beta 71.990(5)
_cell_angle_gamma 81.260(4)
_cell_formula_units_Z 2
_cell_length_a 9.8005(6)
_cell_length_b 10.7669(4)
_cell_length_c 11.3858(6)
_cell_measurement_reflns_used 2104
_cell_measurement_temperature 292.0(6)
_cell_measurement_theta_max 28.3020
_cell_measurement_theta_min 3.9140
_cell_volume 1128.24(11)
_computing_cell_refinement 'CrysAlisPro 1.171.38.43 (Rigaku OD, 2015)'
_computing_data_collection 'CrysAlisPro 1.171.38.43 (Rigaku OD, 2015)'
_computing_data_reduction 'CrysAlisPro 1.171.38.43 (Rigaku OD, 2015)'
_computing_molecular_graphics 'Olex2 (Dolomanov et al., 2009)'
_computing_publication_material 'Olex2 (Dolomanov et al., 2009)'
_computing_structure_refinement 'ShelXL (Sheldrick, 2015)'
_computing_structure_solution 'ShelXT (Sheldrick, 2015)'
_diffrn_ambient_environment air
_diffrn_ambient_temperature 292.0(6)
_diffrn_detector 'CCD plate'
_diffrn_detector_area_resol_mean 8.0640
_diffrn_detector_type Eos
_diffrn_measured_fraction_theta_full 0.914
_diffrn_measured_fraction_theta_max 0.907
_diffrn_measurement_details
;
List of Runs (angles in degrees, time in seconds):

  # Type    Start    End  Width  t~exp~   \w     \q     \k     \f   Frames
--------------------------------------------------------------------------
  1  \w     -6.00  73.00   1.00   12.49    --   19.77  37.00 -90.00   79
  2  \w     -8.00  93.00   1.00   12.49    --   19.77  19.00-180.00  101
  3  \w    -23.00  23.00   1.00   12.49    --  -17.51 -99.00 -30.00   46
  4  \w    -82.00 -56.00   1.00   12.49    --  -17.51 146.00  41.00   26
;
_diffrn_measurement_device 'four-circle diffractometer'
_diffrn_measurement_device_type 'Xcalibur, Eos, Gemini'
_diffrn_measurement_method '\w scans'
_diffrn_orient_matrix_type 'CrysAlisPro convention (1999,Acta A55,543-557)'
_diffrn_orient_matrix_UB_11 0.0011769000
_diffrn_orient_matrix_UB_12 0.0080312000
_diffrn_orient_matrix_UB_13 -0.0627925000
_diffrn_orient_matrix_UB_21 0.0759850000
_diffrn_orient_matrix_UB_22 0.0004960000
_diffrn_orient_matrix_UB_23 -0.0182333000
_diffrn_orient_matrix_UB_31 0.0109006000
_diffrn_orient_matrix_UB_32 -0.0662278000
_diffrn_orient_matrix_UB_33 -0.0048856000
_diffrn_radiation_monochromator graphite
_diffrn_radiation_probe x-ray
_diffrn_radiation_type MoK\a
_diffrn_radiation_wavelength 0.71073
_diffrn_reflns_av_R_equivalents 0.0149
_diffrn_reflns_av_unetI/netI 0.0397
_diffrn_reflns_Laue_measured_fraction_full 0.914
_diffrn_reflns_Laue_measured_fraction_max 0.907
_diffrn_reflns_limit_h_max 9
_diffrn_reflns_limit_h_min -12
_diffrn_reflns_limit_k_max 13
_diffrn_reflns_limit_k_min -12
_diffrn_reflns_limit_l_max 12
_diffrn_reflns_limit_l_min -14
_diffrn_reflns_number 5305
_diffrn_reflns_point_group_measured_fraction_full 0.914
_diffrn_reflns_point_group_measured_fraction_max 0.907
_diffrn_reflns_theta_full 26.000
_diffrn_reflns_theta_max 26.372
_diffrn_reflns_theta_min 3.318
_diffrn_source 'fine-focus sealed X-ray tube'
_diffrn_source_type 'Enhance (Mo) X-ray Source'
_exptl_absorpt_coefficient_mu 0.092
_exptl_absorpt_correction_T_max 1.00000
_exptl_absorpt_correction_T_min 0.95060
_exptl_absorpt_correction_type multi-scan
_exptl_absorpt_process_details
;
CrysAlisPro 1.171.38.43 (Rigaku Oxford Diffraction, 2015)
Empirical absorption correction using spherical harmonics,
 implemented in SCALE3 ABSPACK scaling algorithm.
;
_exptl_crystal_colour colourless
_exptl_crystal_colour_primary colourless
_exptl_crystal_density_diffrn 1.308
_exptl_crystal_description block
_exptl_crystal_F_000 468
_exptl_crystal_size_max 0.25
_exptl_crystal_size_mid 0.23
_exptl_crystal_size_min 0.21
_refine_diff_density_max 0.193
_refine_diff_density_min -0.167
_refine_diff_density_rms 0.032
_refine_ls_extinction_method none
_refine_ls_goodness_of_fit_ref 1.030
_refine_ls_hydrogen_treatment constr
_refine_ls_matrix_type full
_refine_ls_number_parameters 301
_refine_ls_number_reflns 4195
_refine_ls_number_restraints 0
_refine_ls_restrained_S_all 1.030
_refine_ls_R_factor_all 0.0658
_refine_ls_R_factor_gt 0.0450
_refine_ls_shift/su_max 0.000
_refine_ls_shift/su_mean 0.000
_refine_ls_structure_factor_coef Fsqd
_refine_ls_weighting_details 'w=1/[\s^2^(Fo^2^)+(0.0465P)^2^+0.2187P] where P=(Fo^2^+2Fc^2^)/3'
_refine_ls_weighting_scheme calc
_refine_ls_wR_factor_gt 0.1038
_refine_ls_wR_factor_ref 0.1147
_reflns_Friedel_coverage 0.000
_reflns_number_gt 3101
_reflns_number_total 4195
_reflns_threshold_expression 'I > 2\s(I)'
_cod_data_source_file ao1c01466_si_001.cif
_cod_data_source_block im-36
_cod_database_code 4518751
_shelx_shelxl_version_number 2016/4
_chemical_oxdiff_formula C27H24O6
_shelx_space_group_comment
;
The symmetry employed for this shelxl refinement is uniquely defined
by the following loop, which should always be used as a source of
symmetry information in preference to the above space-group names.
They are only intended as comments.
;
_reflns_odcompleteness_completeness 90.72
_reflns_odcompleteness_iscentric 1
_reflns_odcompleteness_theta 26.32
_olex2_refinement_description
;
1. Fixed Uiso
 At 1.2 times of:
  All C(H) groups
 At 1.5 times of:
  All C(H,H,H) groups
2.a Ternary CH refined with riding coordinates:
 C10(H10), C11(H11), C9(H9)
2.b Aromatic/amide H refined with riding coordinates:
 C27(H27), C3(H3), C24(H24), C26(H26), C14(H14), C6(H6), C25(H25), C4(H4),
 C5(H5), C15(H15), C16(H16), C17(H17)
2.c Idealised Me refined as rotating group:
 C23(H23A,H23B,H23C), C1(H1A,H1B,H1C), C19(H19A,H19B,H19C)
;
_olex2_submission_special_instructions 'No special instructions were received'
_oxdiff_exptl_absorpt_empirical_details
;
Empirical correction (ABSPACK) includes:
- Absorption correction using spherical harmonics
- Frame scaling
;
_oxdiff_exptl_absorpt_empirical_full_max 1.067
_oxdiff_exptl_absorpt_empirical_full_min 0.944

loop_
_space_group_symop_operation_xyz
'x, y, z'
'-x, -y, -z'

loop_
_atom_site_label
_atom_site_type_symbol
_atom_site_fract_x
_atom_site_fract_y
_atom_site_fract_z
_atom_site_U_iso_or_equiv
_atom_site_adp_type
_atom_site_occupancy
_atom_site_site_symmetry_order
_atom_site_calc_flag
_atom_site_refinement_flags_posn
_atom_site_refinement_flags_adp
_atom_site_refinement_flags_occupancy
_atom_site_disorder_assembly
_atom_site_disorder_group
O5 O 0.54508(13) 0.76833(10) 0.29757(10) 0.0377(3) Uani 1 1 d . . . . .
O2 O 0.40923(14) 0.88791(9) 0.46732(10) 0.0384(3) Uani 1 1 d . . . . .
O4 O 0.58504(14) 0.60972(10) 0.43188(11) 0.0425(3) Uani 1 1 d . . . . .
O3 O 0.43744(15) 0.72439(10) 0.59937(10) 0.0433(3) Uani 1 1 d . . . . .
O1 O 0.28389(15) 1.00993(12) 0.67273(12) 0.0508(3) Uani 1 1 d . . . . .
O6 O 0.7658(2) 0.65648(15) 0.12316(13) 0.0798(5) Uani 1 1 d . . . . .
C10 C 0.44548(19) 0.66977(14) 0.49056(15) 0.0358(4) Uani 1 1 d . . . . .
H10 H 0.373115 0.611961 0.505449 0.043 Uiso 1 1 calc R . . . .
C11 C 0.6558(2) 0.69162(15) 0.33516(16) 0.0380(4) Uani 1 1 d . . . . .
H11 H 0.711128 0.743320 0.365139 0.046 Uiso 1 1 calc R . . . .
C8 C 0.38007(19) 0.92809(15) 0.68118(16) 0.0375(4) Uani 1 1 d . . . . .
C21 C 0.28643(19) 0.78784(15) 0.35599(15) 0.0359(4) Uani 1 1 d . . . . .
C20 C 0.41857(19) 0.78031(14) 0.40031(15) 0.0338(4) Uani 1 1 d . . . . .
C9 C 0.4638(2) 0.85109(15) 0.56780(15) 0.0377(4) Uani 1 1 d . . . . .
H9 H 0.567549 0.857473 0.544714 0.045 Uiso 1 1 calc R . . . .
C7 C 0.4240(2) 0.89307(15) 0.79462(16) 0.0396(4) Uani 1 1 d . . . . .
C2 C 0.3351(2) 0.93130(16) 0.91140(16) 0.0433(4) Uani 1 1 d . . . . .
C22 C 0.2671(2) 0.69004(16) 0.29166(16) 0.0433(4) Uani 1 1 d . . . . .
C12 C 0.7557(2) 0.61505(17) 0.22690(17) 0.0458(5) Uani 1 1 d . . . . .
C13 C 0.8393(2) 0.49513(16) 0.25538(17) 0.0419(4) Uani 1 1 d . . . . .
C27 C 0.1831(2) 0.89299(17) 0.38016(18) 0.0467(5) Uani 1 1 d . . . . .
H27 H 0.196167 0.957481 0.423260 0.056 Uiso 1 1 calc R . . . .
C3 C 0.3823(3) 0.89014(19) 1.01325(18) 0.0555(5) Uani 1 1 d . . . . .
H3 H 0.323783 0.913837 1.091369 0.067 Uiso 1 1 calc R . . . .
C24 C 0.1427(2) 0.7043(2) 0.25461(19) 0.0558(5) Uani 1 1 d . . . . .
H24 H 0.127311 0.640301 0.212261 0.067 Uiso 1 1 calc R . . . .
C26 C 0.0614(2) 0.9042(2) 0.3418(2) 0.0588(6) Uani 1 1 d . . . . .
H26 H -0.006867 0.975499 0.358803 0.071 Uiso 1 1 calc R . . . .
C14 C 0.8838(2) 0.48432(19) 0.36075(19) 0.0514(5) Uani 1 1 d . . . . .
H14 H 0.857040 0.551025 0.413385 0.062 Uiso 1 1 calc R . . . .
C23 C 0.3713(3) 0.57083(18) 0.2600(2) 0.0640(6) Uani 1 1 d . . . . .
H23A H 0.460796 0.590622 0.202433 0.096 Uiso 1 1 calc GR . . . .
H23B H 0.330364 0.514464 0.223648 0.096 Uiso 1 1 calc GR . . . .
H23C H 0.388986 0.531533 0.333881 0.096 Uiso 1 1 calc GR . . . .
C6 C 0.5547(2) 0.8174(2) 0.78627(19) 0.0587(6) Uani 1 1 d . . . . .
H6 H 0.613988 0.791492 0.709142 0.070 Uiso 1 1 calc R . . . .
C25 C 0.0419(2) 0.8097(2) 0.2785(2) 0.0618(6) Uani 1 1 d . . . . .
H25 H -0.039526 0.816727 0.251644 0.074 Uiso 1 1 calc R . . . .
C1 C 0.1931(3) 1.0140(2) 0.9322(2) 0.0697(7) Uani 1 1 d . . . . .
H1A H 0.209625 1.097142 0.898272 0.105 Uiso 1 1 calc GR . . . .
H1B H 0.144166 1.017512 1.019259 0.105 Uiso 1 1 calc GR . . . .
H1C H 0.134430 0.980316 0.892299 0.105 Uiso 1 1 calc GR . . . .
C4 C 0.5111(3) 0.8163(2) 1.00281(19) 0.0606(6) Uani 1 1 d . . . . .
H4 H 0.539272 0.791039 1.073014 0.073 Uiso 1 1 calc R . . . .
C5 C 0.5987(3) 0.7796(2) 0.8895(2) 0.0670(6) Uani 1 1 d . . . . .
H5 H 0.686989 0.729736 0.881732 0.080 Uiso 1 1 calc R . . . .
C15 C 0.9662(3) 0.3778(2) 0.3896(2) 0.0685(6) Uani 1 1 d . . . . .
H15 H 0.995942 0.373062 0.460102 0.082 Uiso 1 1 calc R . . . .
C18 C 0.8769(3) 0.3942(2) 0.1768(2) 0.0620(6) Uani 1 1 d . . . . .
C16 C 1.0034(3) 0.2800(2) 0.3140(3) 0.0838(8) Uani 1 1 d . . . . .
H16 H 1.059418 0.207667 0.332526 0.101 Uiso 1 1 calc R . . . .
C17 C 0.9592(3) 0.2870(2) 0.2106(3) 0.0853(8) Uani 1 1 d . . . . .
H17 H 0.984780 0.218004 0.160811 0.102 Uiso 1 1 calc R . . . .
C19 C 0.8285(4) 0.3946(3) 0.0637(3) 0.1012(10) Uani 1 1 d . . . . .
H19A H 0.726044 0.420418 0.084800 0.152 Uiso 1 1 calc GR . . . .
H19B H 0.850691 0.311570 0.032555 0.152 Uiso 1 1 calc GR . . . .
H19C H 0.877983 0.452135 0.001525 0.152 Uiso 1 1 calc GR . . . .

loop_
_atom_site_aniso_label
_atom_site_aniso_U_11
_atom_site_aniso_U_22
_atom_site_aniso_U_33
_atom_site_aniso_U_23
_atom_site_aniso_U_13
_atom_site_aniso_U_12
O5 0.0398(7) 0.0389(6) 0.0321(6) 0.0061(5) -0.0116(6) -0.0011(5)
O2 0.0566(8) 0.0307(6) 0.0333(6) 0.0021(5) -0.0230(6) -0.0046(5)
O4 0.0457(8) 0.0367(6) 0.0371(7) 0.0072(5) -0.0078(6) 0.0040(5)
O3 0.0632(9) 0.0347(6) 0.0299(6) 0.0037(5) -0.0145(6) -0.0020(6)
O1 0.0490(8) 0.0549(8) 0.0483(8) -0.0057(6) -0.0215(7) 0.0104(6)
O6 0.0943(14) 0.0872(11) 0.0370(8) 0.0044(8) -0.0091(8) 0.0257(10)
C10 0.0410(10) 0.0315(8) 0.0334(9) 0.0014(7) -0.0108(8) -0.0022(7)
C11 0.0423(10) 0.0367(9) 0.0353(9) 0.0038(7) -0.0147(8) -0.0022(8)
C8 0.0385(10) 0.0379(9) 0.0373(10) -0.0019(7) -0.0138(8) -0.0031(8)
C21 0.0376(10) 0.0399(9) 0.0303(9) 0.0024(7) -0.0115(8) -0.0055(7)
C20 0.0414(10) 0.0304(8) 0.0291(9) 0.0006(7) -0.0109(8) -0.0041(7)
C9 0.0457(11) 0.0365(9) 0.0333(9) 0.0026(7) -0.0181(8) -0.0019(8)
C7 0.0425(11) 0.0416(9) 0.0359(10) -0.0027(7) -0.0152(9) -0.0018(8)
C2 0.0477(12) 0.0452(10) 0.0361(10) -0.0008(8) -0.0098(9) -0.0097(8)
C22 0.0502(12) 0.0464(10) 0.0368(10) 0.0015(8) -0.0166(9) -0.0113(9)
C12 0.0475(12) 0.0513(10) 0.0368(10) 0.0004(8) -0.0124(9) -0.0033(9)
C13 0.0368(10) 0.0438(10) 0.0406(10) -0.0033(8) -0.0047(9) -0.0051(8)
C27 0.0457(12) 0.0474(10) 0.0465(11) -0.0022(8) -0.0166(10) 0.0008(9)
C3 0.0709(16) 0.0633(12) 0.0311(10) 0.0011(9) -0.0122(10) -0.0137(11)
C24 0.0622(14) 0.0659(13) 0.0493(12) 0.0021(10) -0.0249(11) -0.0240(11)
C26 0.0448(12) 0.0653(13) 0.0645(14) 0.0035(11) -0.0204(11) 0.0034(10)
C14 0.0438(12) 0.0544(11) 0.0533(12) -0.0006(9) -0.0136(10) -0.0016(9)
C23 0.0791(17) 0.0484(11) 0.0738(15) -0.0191(11) -0.0339(13) -0.0040(11)
C6 0.0575(14) 0.0744(13) 0.0424(11) -0.0096(10) -0.0214(11) 0.0144(11)
C25 0.0454(13) 0.0854(16) 0.0623(14) 0.0127(12) -0.0285(11) -0.0156(12)
C1 0.0578(15) 0.0925(17) 0.0463(12) -0.0127(12) -0.0032(11) 0.0082(13)
C4 0.0808(17) 0.0675(13) 0.0422(12) 0.0072(10) -0.0341(12) -0.0090(12)
C5 0.0671(16) 0.0802(15) 0.0580(14) -0.0029(12) -0.0366(13) 0.0150(12)
C15 0.0525(14) 0.0752(15) 0.0709(15) 0.0126(13) -0.0189(13) 0.0050(12)
C18 0.0644(15) 0.0561(12) 0.0566(13) -0.0125(10) -0.0042(12) -0.0047(11)
C16 0.0736(19) 0.0629(15) 0.097(2) 0.0098(15) -0.0147(17) 0.0159(13)
C17 0.093(2) 0.0499(13) 0.095(2) -0.0227(13) -0.0069(18) 0.0118(13)
C19 0.137(3) 0.098(2) 0.0750(19) -0.0380(16) -0.0335(19) -0.013(2)

loop_
_atom_type_symbol
_atom_type_description
_atom_type_scat_dispersion_real
_atom_type_scat_dispersion_imag
_atom_type_scat_source
C C 0.0033 0.0016 'International Tables Vol C Tables 4.2.6.8 and 6.1.1.4'
H H 0.0000 0.0000 'International Tables Vol C Tables 4.2.6.8 and 6.1.1.4'
O O 0.0106 0.0060 'International Tables Vol C Tables 4.2.6.8 and 6.1.1.4'

loop_
_geom_angle_atom_site_label_1
_geom_angle_atom_site_label_2
_geom_angle_atom_site_label_3
_geom_angle
_geom_angle_site_symmetry_1
_geom_angle_site_symmetry_3
_geom_angle_publ_flag
C11 O5 C20 108.24(12) . . ?
C9 O2 C20 108.91(11) . . ?
C10 O4 C11 108.42(12) . . ?
C10 O3 C9 107.06(12) . . ?
O4 C10 H10 111.1 . . ?
O4 C10 C20 104.95(13) . . ?
O3 C10 O4 112.53(14) . . ?
O3 C10 H10 111.1 . . ?
O3 C10 C20 105.86(12) . . ?
C20 C10 H10 111.1 . . ?
O5 C11 O4 106.05(14) . . ?
O5 C11 H11 110.3 . . ?
O5 C11 C12 109.77(14) . . ?
O4 C11 H11 110.3 . . ?
O4 C11 C12 109.92(13) . . ?
C12 C11 H11 110.3 . . ?
O1 C8 C9 118.74(15) . . ?
O1 C8 C7 125.26(16) . . ?
C7 C8 C9 115.99(14) . . ?
C22 C21 C20 121.10(15) . . ?
C27 C21 C20 119.31(15) . . ?
C27 C21 C22 119.59(17) . . ?
O5 C20 O2 111.55(13) . . ?
O5 C20 C10 104.31(13) . . ?
O5 C20 C21 109.39(13) . . ?
O2 C20 C10 103.10(12) . . ?
O2 C20 C21 110.07(14) . . ?
C21 C20 C10 118.22(14) . . ?
O2 C9 O3 105.55(13) . . ?
O2 C9 C8 111.37(13) . . ?
O2 C9 H9 110.9 . . ?
O3 C9 C8 107.07(14) . . ?
O3 C9 H9 110.9 . . ?
C8 C9 H9 110.9 . . ?
C2 C7 C8 121.74(16) . . ?
C6 C7 C8 119.56(16) . . ?
C6 C7 C2 118.68(16) . . ?
C7 C2 C1 123.70(17) . . ?
C3 C2 C7 117.87(18) . . ?
C3 C2 C1 118.43(17) . . ?
C21 C22 C23 124.65(17) . . ?
C24 C22 C21 117.43(18) . . ?
C24 C22 C23 117.91(18) . . ?
O6 C12 C11 118.51(17) . . ?
O6 C12 C13 123.31(18) . . ?
C13 C12 C11 118.15(15) . . ?
C14 C13 C12 119.12(17) . . ?
C14 C13 C18 119.37(18) . . ?
C18 C13 C12 121.49(18) . . ?
C21 C27 H27 119.3 . . ?
C26 C27 C21 121.44(19) . . ?
C26 C27 H27 119.3 . . ?
C2 C3 H3 118.8 . . ?
C4 C3 C2 122.43(19) . . ?
C4 C3 H3 118.8 . . ?
C22 C24 H24 118.9 . . ?
C25 C24 C22 122.19(19) . . ?
C25 C24 H24 118.9 . . ?
C27 C26 H26 120.3 . . ?
C25 C26 C27 119.4(2) . . ?
C25 C26 H26 120.3 . . ?
C13 C14 H14 119.0 . . ?
C15 C14 C13 121.9(2) . . ?
C15 C14 H14 119.0 . . ?
C22 C23 H23A 109.5 . . ?
C22 C23 H23B 109.5 . . ?
C22 C23 H23C 109.5 . . ?
H23A C23 H23B 109.5 . . ?
H23A C23 H23C 109.5 . . ?
H23B C23 H23C 109.5 . . ?
C7 C6 H6 119.1 . . ?
C5 C6 C7 121.77(19) . . ?
C5 C6 H6 119.1 . . ?
C24 C25 H25 120.0 . . ?
C26 C25 C24 119.9(2) . . ?
C26 C25 H25 120.0 . . ?
C2 C1 H1A 109.5 . . ?
C2 C1 H1B 109.5 . . ?
C2 C1 H1C 109.5 . . ?
H1A C1 H1B 109.5 . . ?
H1A C1 H1C 109.5 . . ?
H1B C1 H1C 109.5 . . ?
C3 C4 H4 120.0 . . ?
C3 C4 C5 120.04(19) . . ?
C5 C4 H4 120.0 . . ?
C6 C5 H5 120.4 . . ?
C4 C5 C6 119.2(2) . . ?
C4 C5 H5 120.4 . . ?
C14 C15 H15 120.4 . . ?
C16 C15 C14 119.1(2) . . ?
C16 C15 H15 120.4 . . ?
C13 C18 C17 116.8(2) . . ?
C13 C18 C19 123.4(2) . . ?
C17 C18 C19 119.8(2) . . ?
C15 C16 H16 119.8 . . ?
C15 C16 C17 120.4(2) . . ?
C17 C16 H16 119.8 . . ?
C18 C17 H17 118.8 . . ?
C16 C17 C18 122.4(2) . . ?
C16 C17 H17 118.8 . . ?
C18 C19 H19A 109.5 . . ?
C18 C19 H19B 109.5 . . ?
C18 C19 H19C 109.5 . . ?
H19A C19 H19B 109.5 . . ?
H19A C19 H19C 109.5 . . ?
H19B C19 H19C 109.5 . . ?

loop_
_geom_bond_atom_site_label_1
_geom_bond_atom_site_label_2
_geom_bond_distance
_geom_bond_site_symmetry_2
_geom_bond_publ_flag
O5 C11 1.412(2) . ?
O5 C20 1.415(2) . ?
O2 C20 1.4186(19) . ?
O2 C9 1.4093(18) . ?
O4 C10 1.406(2) . ?
O4 C11 1.419(2) . ?
O3 C10 1.393(2) . ?
O3 C9 1.4214(19) . ?
O1 C8 1.210(2) . ?
O6 C12 1.205(2) . ?
C10 H10 0.9800 . ?
C10 C20 1.549(2) . ?
C11 H11 0.9800 . ?
C11 C12 1.531(3) . ?
C8 C9 1.534(2) . ?
C8 C7 1.485(2) . ?
C21 C20 1.518(2) . ?
C21 C22 1.401(2) . ?
C21 C27 1.384(2) . ?
C9 H9 0.9800 . ?
C7 C2 1.403(2) . ?
C7 C6 1.391(3) . ?
C2 C3 1.391(3) . ?
C2 C1 1.497(3) . ?
C22 C24 1.393(3) . ?
C22 C23 1.508(3) . ?
C12 C13 1.487(3) . ?
C13 C14 1.388(3) . ?
C13 C18 1.401(3) . ?
C27 H27 0.9300 . ?
C27 C26 1.378(3) . ?
C3 H3 0.9300 . ?
C3 C4 1.363(3) . ?
C24 H24 0.9300 . ?
C24 C25 1.373(3) . ?
C26 H26 0.9300 . ?
C26 C25 1.365(3) . ?
C14 H14 0.9300 . ?
C14 C15 1.376(3) . ?
C23 H23A 0.9600 . ?
C23 H23B 0.9600 . ?
C23 H23C 0.9600 . ?
C6 H6 0.9300 . ?
C6 C5 1.381(3) . ?
C25 H25 0.9300 . ?
C1 H1A 0.9600 . ?
C1 H1B 0.9600 . ?
C1 H1C 0.9600 . ?
C4 H4 0.9300 . ?
C4 C5 1.364(3) . ?
C5 H5 0.9300 . ?
C15 H15 0.9300 . ?
C15 C16 1.353(3) . ?
C18 C17 1.401(3) . ?
C18 C19 1.503(3) . ?
C16 H16 0.9300 . ?
C16 C17 1.368(4) . ?
C17 H17 0.9300 . ?
C19 H19A 0.9600 . ?
C19 H19B 0.9600 . ?
C19 H19C 0.9600 . ?

loop_
_geom_torsion_atom_site_label_1
_geom_torsion_atom_site_label_2
_geom_torsion_atom_site_label_3
_geom_torsion_atom_site_label_4
_geom_torsion
_geom_torsion_site_symmetry_1
_geom_torsion_site_symmetry_2
_geom_torsion_site_symmetry_3
_geom_torsion_site_symmetry_4
_geom_torsion_publ_flag
O5 C11 C12 O6 26.4(3) . . . . ?
O5 C11 C12 C13 -155.64(15) . . . . ?
O4 C10 C20 O5 1.85(16) . . . . ?
O4 C10 C20 O2 -114.80(14) . . . . ?
O4 C10 C20 C21 123.56(16) . . . . ?
O4 C11 C12 O6 142.66(19) . . . . ?
O4 C11 C12 C13 -39.4(2) . . . . ?
O3 C10 C20 O5 121.06(14) . . . . ?
O3 C10 C20 O2 4.42(17) . . . . ?
O3 C10 C20 C21 -117.23(16) . . . . ?
O1 C8 C9 O2 -1.8(2) . . . . ?
O1 C8 C9 O3 -116.69(17) . . . . ?
O1 C8 C7 C2 15.8(3) . . . . ?
O1 C8 C7 C6 -166.07(19) . . . . ?
O6 C12 C13 C14 146.2(2) . . . . ?
O6 C12 C13 C18 -32.3(3) . . . . ?
C10 O4 C11 O5 -27.37(17) . . . . ?
C10 O4 C11 C12 -145.96(14) . . . . ?
C10 O3 C9 O2 31.48(17) . . . . ?
C10 O3 C9 C8 150.24(14) . . . . ?
C11 O5 C20 O2 92.10(14) . . . . ?
C11 O5 C20 C10 -18.52(16) . . . . ?
C11 O5 C20 C21 -145.90(13) . . . . ?
C11 O4 C10 O3 -99.24(15) . . . . ?
C11 O4 C10 C20 15.41(17) . . . . ?
C11 C12 C13 C14 -31.7(3) . . . . ?
C11 C12 C13 C18 149.83(19) . . . . ?
C8 C7 C2 C3 177.55(17) . . . . ?
C8 C7 C2 C1 -2.7(3) . . . . ?
C8 C7 C6 C5 -178.4(2) . . . . ?
C21 C22 C24 C25 0.4(3) . . . . ?
C21 C27 C26 C25 0.0(3) . . . . ?
C20 O5 C11 O4 28.63(16) . . . . ?
C20 O5 C11 C12 147.32(14) . . . . ?
C20 O2 C9 O3 -28.82(17) . . . . ?
C20 O2 C9 C8 -144.68(14) . . . . ?
C20 C21 C22 C24 179.82(16) . . . . ?
C20 C21 C22 C23 -0.1(3) . . . . ?
C20 C21 C27 C26 179.96(18) . . . . ?
C9 O2 C20 O5 -96.50(15) . . . . ?
C9 O2 C20 C10 14.88(17) . . . . ?
C9 O2 C20 C21 141.88(14) . . . . ?
C9 O3 C10 O4 92.30(15) . . . . ?
C9 O3 C10 C20 -21.80(18) . . . . ?
C9 C8 C7 C2 -163.12(16) . . . . ?
C9 C8 C7 C6 15.0(2) . . . . ?
C7 C8 C9 O2 177.23(14) . . . . ?
C7 C8 C9 O3 62.32(19) . . . . ?
C7 C2 C3 C4 0.9(3) . . . . ?
C7 C6 C5 C4 0.7(4) . . . . ?
C2 C7 C6 C5 -0.2(3) . . . . ?
C2 C3 C4 C5 -0.4(3) . . . . ?
C22 C21 C20 O5 59.73(19) . . . . ?
C22 C21 C20 O2 -177.39(14) . . . . ?
C22 C21 C20 C10 -59.4(2) . . . . ?
C22 C21 C27 C26 -0.3(3) . . . . ?
C22 C24 C25 C26 -0.7(3) . . . . ?
C12 C13 C14 C15 -177.4(2) . . . . ?
C12 C13 C18 C17 178.2(2) . . . . ?
C12 C13 C18 C19 -4.3(3) . . . . ?
C13 C14 C15 C16 -0.9(4) . . . . ?
C13 C18 C17 C16 -0.9(4) . . . . ?
C27 C21 C20 O5 -120.56(16) . . . . ?
C27 C21 C20 O2 2.3(2) . . . . ?
C27 C21 C20 C10 120.36(17) . . . . ?
C27 C21 C22 C24 0.1(3) . . . . ?
C27 C21 C22 C23 -179.82(18) . . . . ?
C27 C26 C25 C24 0.5(3) . . . . ?
C3 C4 C5 C6 -0.4(4) . . . . ?
C14 C13 C18 C17 -0.2(3) . . . . ?
C14 C13 C18 C19 177.2(2) . . . . ?
C14 C15 C16 C17 -0.2(4) . . . . ?
C23 C22 C24 C25 -179.6(2) . . . . ?
C6 C7 C2 C3 -0.6(3) . . . . ?
C6 C7 C2 C1 179.2(2) . . . . ?
C1 C2 C3 C4 -178.9(2) . . . . ?
C15 C16 C17 C18 1.1(5) . . . . ?
C18 C13 C14 C15 1.1(3) . . . . ?
C19 C18 C17 C16 -178.4(3) . . . . ?

loop_
_smtbx_masks_void_nr
_smtbx_masks_void_average_x
_smtbx_masks_void_average_y
_smtbx_masks_void_average_z
_smtbx_masks_void_volume
_smtbx_masks_void_count_electrons
_smtbx_masks_void_content
1 0.185 0.208 0.484 8.0 0.0 ?
2 0.500 0.500 0.000 15.1 0.0 ?
3 0.815 0.792 0.516 8.0 0.0 ?
